data_1545878
loop_
_publ_author_name
'Laval, J. P.'
'Abaouz, A.'

_publ_section_title
;
 Crystal structure of BaNaZr2F11 : a phase recrystallizing from
 fluorozirconate glasses
;
_journal_name_full 'Journal of Solid State Chemistry'
_journal_page_first 18
_journal_page_last 25
_journal_paper_doi 10.1016/0022-4596(92)90195-2
_journal_volume 101
_journal_year 1992
_chemical_formula_sum 'Ba F11 Na Zr2'
_chemical_formula_weight 551.76
_space_group_IT_number 88
_symmetry_cell_setting tetragonal
_symmetry_Int_Tables_number 88
_symmetry_space_group_name_Hall '-I 4ad'
_symmetry_space_group_name_H-M 'I 41/a :2'
_cell_angle_alpha 90.
_cell_angle_beta 90.
_cell_angle_gamma 90.
_cell_formula_units_Z 8
_cell_length_a 8.223(5)
_cell_length_b 8.223(5)
_cell_length_c 23.610(14)
_cell_volume 1596.5(17)
_diffrn_ambient_temperature 293
_diffrn_radiation_probe x-ray
_diffrn_radiation_type MoK\a
_diffrn_radiation_wavelength 0.71069
_exptl_absorpt_coefficient_mu 7.651
_exptl_crystal_density_diffrn 4.590
_exptl_crystal_F_000 1968
_refine_ls_number_parameters 42
_refine_ls_number_reflns 468
_refine_ls_R_factor_gt 0.055
_refine_ls_wR_factor_gt 0.057
_cod_data_source_file JSSC-1992-101-18-25.cif
_cod_data_source_block BaNaZr2F11
_cod_original_cell_volume 1597(2)
_cod_original_sg_symbol_H-M 'I 41/a'
_cod_database_code 1545878

loop_
_symmetry_equiv_pos_site_id
_symmetry_equiv_pos_as_xyz
1 x,y,z
2 3/4-y,1/4+x,1/4+z
3 1/2-x,-y,1/2+z
4 3/4+y,3/4-x,3/4+z
5 -x,-y,-z
6 1/4+y,3/4-x,3/4-z
7 1/2+x,y,1/2-z
8 1/4-y,1/4+x,1/4-z
9 1/2+x,1/2+y,1/2+z
10 1/4-y,3/4+x,3/4+z
11 -x,1/2-y,z
12 1/4+y,1/4-x,1/4+z
13 1/2-x,1/2-y,1/2-z
14 3/4+y,1/4-x,1/4-z
15 x,1/2+y,-z
16 3/4-y,3/4+x,3/4-z

loop_
_atom_site_aniso_label
_atom_site_aniso_U_11
_atom_site_aniso_U_22
_atom_site_aniso_U_33
_atom_site_aniso_U_23
_atom_site_aniso_U_13
_atom_site_aniso_U_12
Zr 0.0038(8) 0.0039(8) 0.0120(8) 0.0010(6) 0.0016(10) -0.0015(10)
Ba 0.0073(12) 0.0077(12) 0.0130(8) 0.0008(10) 0.0000 0.0000
Na 0.016(9) 0.029(10) 0.018(6) 0.017(8) 0.0000 0.0000

loop_
_atom_site_label
_atom_site_type_symbol
_atom_site_thermal_displace_type
_atom_site_fract_x
_atom_site_fract_y
_atom_site_fract_z
_atom_site_occupancy
_atom_site_U_iso_or_equiv
_atom_site_calc_flag
_atom_site_refinement_flags
_atom_site_disorder_assembly
_atom_site_disorder_group
Zr Zr Uani 0.1391(2) 0.0354(2) 0.87470(10) 1.000 0.0066(5) . . . .
F1 F Uiso 0.00000 0.25000 0.3771(8) 1.000 0.018(4) . . . .
F2 F Uiso 0.1880(19) 0.138(2) 0.7962(6) 1.000 0.011(3) . . . .
F3 F Uiso 0.071(2) 0.040(2) 0.1773(7) 1.000 0.015(4) . . . .
F4 F Uiso 0.1164(15) 0.4429(15) 0.6251(7) 1.000 0.010(3) . . . .
F5 F Uiso 0.2038(18) 0.3167(19) 0.1732(6) 1.000 0.009(4) . . . .
F6 F Uiso 0.181(2) 0.634(2) 0.0489(7) 1.000 0.017(4) . . . .
Ba Ba Uani 0.00000 0.25000 0.53590(10) 1.000 0.0093(6) . . . .
Na Na Uani 0.00000 0.25000 0.0093(6) 1.000 0.021(5) . . . .

loop_
_geom_angle_atom_site_label_1
_geom_angle_atom_site_label_2
_geom_angle_atom_site_label_3
_geom_angle
_geom_angle_site_symmetry_1
_geom_angle_site_symmetry_2
_geom_angle_site_symmetry_3
_geom_angle_publ_flag
F2 Zr F3 76.7(6) . . 5_556 yes
F1 Zr F2 75.3(7) 8_556 . . yes
F2 Zr F3 140.1(6) . . 10_545 yes
F2 Zr F5 139.0(6) . . 10_545 yes
F2 Zr F4 76.9(6) . . 13_556 yes
F2 Zr F5 80.0(6) . . 15_546 yes
F2 Zr F6 127.2(6) . . 15_546 yes
F1 Zr F3 78.4(5) 8_556 . 5_556 yes
F3 Zr F3 107.0(6) 5_556 . 10_545 yes
F3 Zr F5 66.0(6) 5_556 . 10_545 yes
F3 Zr F4 143.7(6) 5_556 . 13_556 yes
F3 Zr F5 70.9(6) 5_556 . 15_546 yes
F3 Zr F6 138.4(6) 5_556 . 15_546 yes
F1 Zr F3 144.6(6) 8_556 . 10_545 yes
F1 Zr F5 81.1(5) 8_556 . 10_545 yes
F1 Zr F4 117.9(4) 8_556 . 13_556 yes
F1 Zr F5 144.2(6) 8_556 . 15_546 yes
F1 Zr F6 76.9(7) 8_556 . 15_546 yes
F3 Zr F5 70.3(6) 10_545 . 10_545 yes
F3 Zr F4 79.0(6) 10_545 . 13_556 yes
F3 Zr F5 64.9(6) 10_545 . 15_546 yes
F3 Zr F6 77.0(6) 10_545 . 15_546 yes
F4 Zr F5 144.1(6) 13_556 . 10_545 yes
F5 Zr F5 102.1(6) 10_545 . 15_546 yes
F5 Zr F6 77.5(6) 10_545 . 15_546 yes
F4 Zr F5 80.3(6) 13_556 . 15_546 yes
F4 Zr F6 78.0(7) 13_556 . 15_546 yes
F5 Zr F6 138.9(6) 15_546 . 15_546 yes
Zr F1 Zr 177.7(10) 8_556 . 14_456 yes
Zr F3 Zr 112.4(7) 5_556 . 12_554 yes
Zr F5 Zr 116.6(6) 12_554 . 15_556 yes

loop_
_geom_bond_atom_site_label_1
_geom_bond_atom_site_label_2
_geom_bond_distance
_geom_bond_site_symmetry_1
_geom_bond_site_symmetry_2
_geom_bond_publ_flag
Zr F2 2.076(15) . . yes
Zr F3 2.208(17) . 5_556 yes
Zr F1 2.103(2) . 8_556 yes
Zr F3 2.234(17) . 10_545 yes
Zr F5 2.151(15) . 10_545 yes
Zr F4 2.018(13) . 13_556 yes
Zr F5 2.190(15) . 15_546 yes
Zr F6 2.007(17) . 15_546 yes
